data_4315797
loop_
_publ_author_name
'S\'ebastien Ladouceur'
'Daniel Fortin'
'Eli Zysman-Colman'

_publ_section_title
;
 Role of Substitution on the Photophysical Properties of
 5,5'-Diaryl-2,2'-bipyridine (bpy*) in [Ir(ppy)2(bpy*)]PF6 Complexes: A
 Combined Experimental and Theoretical Study
;
_journal_name_full 'Inorganic Chemistry'
_journal_page_first 5625
_journal_page_last 5641
_journal_paper_doi 10.1021/ic100521t
_journal_volume 49
_journal_year 2010
_chemical_formula_sum 'C50 H37 Cl F6 Ir N4 P'
_chemical_formula_weight 1066.46
_chemical_name_systematic
;
 ?
;
_space_group_IT_number 61
_symmetry_cell_setting orthorhombic
_symmetry_space_group_name_Hall '-P 2ac 2ab'
_symmetry_space_group_name_H-M 'P b c a'
_atom_sites_solution_hydrogens geom
_atom_sites_solution_primary direct
_atom_sites_solution_secondary difmap
_audit_conform_dict_location ftp://ftp.iucr.org/pub/cif_core.dic
_audit_conform_dict_name cif_core.dic
_audit_conform_dict_version 2.3
_audit_creation_date 2008-04-23T11:49:53-00:00
_audit_creation_method 'WinGX routine CIF_UPDATE'
_cell_angle_alpha 90
_cell_angle_beta 90
_cell_angle_gamma 90
_cell_formula_units_Z 8
_cell_length_a 10.762(4)
_cell_length_b 25.444(10)
_cell_length_c 31.929(13)
_cell_measurement_reflns_used 20
_cell_measurement_temperature 198(2)
_cell_measurement_theta_max 12.5
_cell_measurement_theta_min 10
_cell_volume 8743(6)
_computing_cell_refinement Difrac
_computing_data_collection Difrac
_computing_data_reduction NRCVAX
_computing_structure_refinement 'SHELXL-97 (Sheldrick, 1997)'
_computing_structure_solution 'SHELXS-97 (Sheldrick, 1997)'
_diffrn_ambient_temperature 198(2)
_diffrn_measured_fraction_theta_full 0.995
_diffrn_measured_fraction_theta_max 0.995
_diffrn_measurement_device_type CAD4
_diffrn_measurement_method Omega
_diffrn_radiation_monochromator graphite
_diffrn_radiation_type MoK\a
_diffrn_radiation_wavelength 0.71073
_diffrn_reflns_av_R_equivalents 0
_diffrn_reflns_av_unetI/netI 0.1299
_diffrn_reflns_limit_h_max 12
_diffrn_reflns_limit_h_min 0
_diffrn_reflns_limit_k_max 30
_diffrn_reflns_limit_k_min 0
_diffrn_reflns_limit_l_max 37
_diffrn_reflns_limit_l_min 0
_diffrn_reflns_number 7677
_diffrn_reflns_theta_full 25.03
_diffrn_reflns_theta_max 25.03
_diffrn_reflns_theta_min 1.28
_diffrn_standards_decay_% 0
_diffrn_standards_interval_count 100
_diffrn_standards_number 1
_exptl_absorpt_coefficient_mu 3.218
_exptl_absorpt_correction_T_max 0.3592
_exptl_absorpt_correction_T_min 0.1411
_exptl_absorpt_correction_type psi-scan
_exptl_absorpt_process_details Empirical
_exptl_crystal_colour Orange
_exptl_crystal_density_diffrn 1.62
_exptl_crystal_density_method 'not measured'
_exptl_crystal_description Needle
_exptl_crystal_F_000 4224
_exptl_crystal_size_max 1
_exptl_crystal_size_mid 0.5
_exptl_crystal_size_min 0.4
_refine_diff_density_max 3.171
_refine_diff_density_min -1.233
_refine_diff_density_rms 0.185
_refine_ls_extinction_method SHELXL
_refine_ls_goodness_of_fit_ref 0.942
_refine_ls_hydrogen_treatment none
_refine_ls_matrix_type full
_refine_ls_number_parameters 526
_refine_ls_number_reflns 7677
_refine_ls_number_restraints 20
_refine_ls_restrained_S_all 0.942
_refine_ls_R_factor_all 0.18
_refine_ls_R_factor_gt 0.0637
_refine_ls_shift/su_max 0.002
_refine_ls_shift/su_mean 0
_refine_ls_structure_factor_coef Fsqd
_refine_ls_weighting_details 'calc w=1/[\s^2^(Fo^2^)+(0.0749P)^2^+0.0000P] where P=(Fo^2^+2Fc^2^)/3'
_refine_ls_weighting_scheme calc
_refine_ls_wR_factor_gt 0.1305
_refine_ls_wR_factor_ref 0.1585
_reflns_number_gt 3576
_reflns_number_total 7677
_reflns_threshold_expression >2sigma(I)
_cod_data_source_file ic100521t_si_003.cif
_cod_data_source_block s10225pr
_cod_depositor_comments
;
The following automatic conversions were performed:

'_symmetry_cell_setting' value 'Orthorhombic' changed to
'orthorhombic' according to the built-in table from CIF Core
dictionary named 'cif_core.dic' version 2.4.1 from
2010-06-29.

'_exptl_absorpt_correction_type' value 'Psi-Scan'
changed to 'psi-scan' according to the built-in table from CIF Core
dictionary named 'cif_core.dic' version 2.4.1 from 2010-06-29.

Automatic conversion script
Id: cif_fix_values 1646 2011-03-28 12:23:43Z adriana 
;
_cod_database_code 4315797

loop_
_symmetry_equiv_pos_as_xyz
'x, y, z'
'-x+1/2, -y, z+1/2'
'x+1/2, -y+1/2, -z'
'-x, y+1/2, -z+1/2'
'-x, -y, -z'
'x-1/2, y, -z-1/2'
'-x-1/2, y-1/2, z'
'x, -y-1/2, z-1/2'

loop_
_atom_site_label
_atom_site_type_symbol
_atom_site_fract_x
_atom_site_fract_y
_atom_site_fract_z
_atom_site_U_iso_or_equiv
_atom_site_adp_type
_atom_site_occupancy
_atom_site_symmetry_multiplicity
_atom_site_calc_flag
_atom_site_refinement_flags
_atom_site_disorder_assembly
_atom_site_disorder_group
C1 C 0.9715(12) 0.5520(5) 1.0677(3) 0.042(3) Uani 1 1 d . . .
H1 H 1.0294 0.571 1.0843 0.05 Uiso 1 1 calc R . .
C2 C 0.9330(10) 0.5731(4) 1.0296(3) 0.036(3) Uani 1 1 d . . .
C3 C 0.8496(12) 0.5444(5) 1.0063(4) 0.048(4) Uani 1 1 d . . .
H3 H 0.8225 0.5572 0.9799 0.058 Uiso 1 1 calc R . .
C4 C 0.8049(12) 0.4968(5) 1.0211(4) 0.047(3) Uani 1 1 d . . .
H4 H 0.7458 0.4775 1.0053 0.056 Uiso 1 1 calc R . .
C5 C 0.8475(10) 0.4775(5) 1.0593(3) 0.040(3) Uani 1 1 d . . .
C6 C 0.8034(11) 0.4275(5) 1.0774(4) 0.042(3) Uani 1 1 d . . .
C7 C 0.7209(12) 0.3944(6) 1.0584(4) 0.059(4) Uani 1 1 d . . .
H7 H 0.6823 0.4041 1.0328 0.071 Uiso 1 1 calc R . .
C8 C 0.6946(14) 0.3475(6) 1.0766(5) 0.068(5) Uani 1 1 d . . .
H8 H 0.6409 0.3235 1.0627 0.082 Uiso 1 1 calc R . .
C9 C 0.7466(14) 0.3337(5) 1.1162(5) 0.058(4) Uani 1 1 d . . .
C10 C 0.8260(12) 0.3706(5) 1.1327(4) 0.046(3) Uani 1 1 d . . .
H10 H 0.8619 0.3626 1.1591 0.055 Uiso 1 1 calc R . .
C11 C 0.9811(13) 0.6247(5) 1.0169(3) 0.044(3) Uani 1 1 d . . .
C12 C 1.1040(14) 0.6398(5) 1.0253(4) 0.051(4) Uani 1 1 d . . .
H12 H 1.1575 0.6163 1.0397 0.061 Uiso 1 1 calc R . .
C13 C 1.1476(14) 0.6876(6) 1.0131(5) 0.066(4) Uani 1 1 d . . .
H13 H 1.2318 0.6964 1.0186 0.079 Uiso 1 1 calc R . .
C14 C 1.0719(18) 0.7242(7) 0.9926(5) 0.083(6) Uani 1 1 d . . .
H14 H 1.1023 0.7577 0.9844 0.1 Uiso 1 1 calc R . .
C15 C 0.9506(17) 0.7091(6) 0.9847(5) 0.079(5) Uani 1 1 d . . .
H15 H 0.8969 0.7331 0.9709 0.095 Uiso 1 1 calc R . .
C16 C 0.9045(13) 0.6603(6) 0.9963(4) 0.054(4) Uani 1 1 d . . .
H16 H 0.8208 0.6512 0.9902 0.065 Uiso 1 1 calc R . .
C17 C 0.7277(17) 0.2817(6) 1.1347(5) 0.080(5) Uani 1 1 d . . .
C18 C 0.7142(16) 0.2360(5) 1.1118(5) 0.089(6) Uani 1 1 d . . .
H18 H 0.7146 0.2376 1.0821 0.107 Uiso 1 1 calc R . .
C19 C 0.6999(19) 0.1874(6) 1.1316(7) 0.110(8) Uani 1 1 d . . .
H19 H 0.6909 0.1564 1.1153 0.132 Uiso 1 1 calc R . .
C20 C 0.699(2) 0.1842(9) 1.1752(7) 0.124(8) Uani 1 1 d . . .
H20 H 0.6894 0.1508 1.1882 0.148 Uiso 1 1 calc R . .
C21 C 0.711(2) 0.2284(7) 1.2002(6) 0.121(9) Uani 1 1 d . . .
H21 H 0.7114 0.2263 1.2299 0.146 Uiso 1 1 calc R . .
C22 C 0.7230(18) 0.2762(6) 1.1793(5) 0.100(7) Uani 1 1 d . . .
H22 H 0.7283 0.3073 1.1958 0.12 Uiso 1 1 calc R . .
C23 C 1.0817(13) 0.5346(5) 1.1588(4) 0.043(3) Uani 1 1 d . . .
C24 C 1.0506(12) 0.5804(5) 1.1808(4) 0.054(4) Uani 1 1 d . . .
H24 H 0.9685 0.5841 1.1913 0.064 Uiso 1 1 calc R . .
C25 C 1.1376(16) 0.6211(6) 1.1878(5) 0.074(5) Uani 1 1 d . . .
H25 H 1.1143 0.6521 1.2026 0.088 Uiso 1 1 calc R . .
C26 C 1.2588(18) 0.6149(7) 1.1726(6) 0.094(6) Uani 1 1 d . . .
H26 H 1.3185 0.642 1.1763 0.113 Uiso 1 1 calc R . .
C27 C 1.2904(15) 0.5695(7) 1.1525(6) 0.090(6) Uani 1 1 d . . .
H27 H 1.374 0.5651 1.1435 0.108 Uiso 1 1 calc R . .
C28 C 1.2062(11) 0.5294(6) 1.1445(4) 0.052(4) Uani 1 1 d . . .
C29 C 1.2311(13) 0.4789(6) 1.1251(3) 0.052(4) Uani 1 1 d . . .
C30 C 1.3506(13) 0.4665(8) 1.1093(4) 0.074(5) Uani 1 1 d . . .
H30 H 1.4163 0.4915 1.1093 0.089 Uiso 1 1 calc R . .
C31 C 1.3668(17) 0.4162(9) 1.0939(5) 0.096(7) Uani 1 1 d . . .
H31 H 1.4461 0.4057 1.0839 0.115 Uiso 1 1 calc R . .
C32 C 1.2665(17) 0.3803(8) 1.0929(4) 0.085(6) Uani 1 1 d . . .
H32 H 1.277 0.3456 1.0826 0.102 Uiso 1 1 calc R . .
C33 C 1.1525(14) 0.3977(6) 1.1075(4) 0.060(4) Uani 1 1 d . . .
H33 H 1.0844 0.3739 1.108 0.072 Uiso 1 1 calc R . .
C34 C 0.9883(12) 0.4468(5) 1.2007(4) 0.045(3) Uani 1 1 d . . .
C35 C 1.0794(14) 0.4137(5) 1.2171(4) 0.060(4) Uani 1 1 d . . .
H35 H 1.1412 0.4004 1.1987 0.072 Uiso 1 1 calc R . .
C36 C 1.0843(15) 0.3995(6) 1.2584(4) 0.076(5) Uani 1 1 d . . .
H36 H 1.1473 0.3763 1.2681 0.092 Uiso 1 1 calc R . .
C37 C 0.9960(15) 0.4194(6) 1.2862(5) 0.081(6) Uani 1 1 d . . .
H37 H 0.9988 0.4094 1.3149 0.098 Uiso 1 1 calc R . .
C38 C 0.9051(15) 0.4532(6) 1.2725(4) 0.071(5) Uani 1 1 d . . .
H38 H 0.847 0.4676 1.2918 0.085 Uiso 1 1 calc R . .
C39 C 0.8987(12) 0.4665(5) 1.2298(3) 0.043(3) Uani 1 1 d . . .
C40 C 0.8045(12) 0.5004(5) 1.2118(4) 0.050(4) Uani 1 1 d . . .
C41 C 0.7096(11) 0.5239(6) 1.2335(4) 0.060(4) Uani 1 1 d . . .
H41 H 0.7021 0.5188 1.2629 0.072 Uiso 1 1 calc R . .
C42 C 0.6250(13) 0.5552(6) 1.2125(4) 0.062(4) Uani 1 1 d . . .
H42 H 0.5584 0.5712 1.2273 0.074 Uiso 1 1 calc R . .
C43 C 0.6373(12) 0.5628(5) 1.1705(4) 0.053(4) Uani 1 1 d . . .
H43 H 0.58 0.584 1.1555 0.064 Uiso 1 1 calc R . .
C44 C 0.7353(12) 0.5390(5) 1.1505(4) 0.043(3) Uani 1 1 d . . .
H44 H 0.7458 0.545 1.1213 0.052 Uiso 1 1 calc R . .
Ir1 Ir 0.97013(4) 0.475775(18) 1.142692(12) 0.03287(16) Uani 1 1 d . . .
N1 N 0.9295(9) 0.5061(4) 1.0815(3) 0.040(3) Uani 1 1 d . . .
N2 N 0.8579(9) 0.4161(4) 1.1158(3) 0.042(3) Uani 1 1 d . . .
N3 N 1.1356(10) 0.4464(5) 1.1208(3) 0.045(3) Uani 1 1 d . . .
N4 N 0.8164(9) 0.5079(4) 1.1700(3) 0.037(3) Uani 1 1 d . . .
C45A C 0.272(3) 0.265(3) 0.1590(12) 0.200(4) Uani 0.358(8) 1 d PGD A 1
C46A C 0.213(3) 0.243(2) 0.1242(13) 0.200(4) Uani 0.358(8) 1 d PGD A 1
H46A H 0.2605 0.2337 0.1003 0.24 Uiso 0.358(8) 1 calc PR A 1
C47A C 0.085(3) 0.237(3) 0.1242(17) 0.200(4) Uani 0.358(8) 1 d PGD A 1
H47A H 0.0448 0.222 0.1004 0.24 Uiso 0.358(8) 1 calc PR A 1
C48A C 0.016(3) 0.251(2) 0.1591(19) 0.200(4) Uani 0.358(8) 1 d PGD A 1
H48A H -0.0719 0.2461 0.1592 0.24 Uiso 0.358(8) 1 calc PR A 1
C49A C 0.074(3) 0.272(2) 0.1940(16) 0.200(4) Uani 0.358(8) 1 d PGD A 1
H49A H 0.0271 0.2819 0.2179 0.24 Uiso 0.358(8) 1 calc PR A 1
C50A C 0.203(3) 0.279(3) 0.1939(13) 0.200(4) Uani 0.358(8) 1 d PGD A 1
H50A H 0.2427 0.2936 0.2178 0.24 Uiso 0.358(8) 1 calc PR A 1
Cl1A Cl 0.426(3) 0.2742(9) 0.1581(8) 0.200(4) Uani 0.358(8) 1 d PD A 1
C45B C 0.2800(18) 0.2790(15) 0.1778(8) 0.200(4) Uani 0.642(8) 1 d PGD A 2
C46B C 0.347(2) 0.2576(13) 0.1448(8) 0.200(4) Uani 0.642(8) 1 d PGD A 2
H46B H 0.4348 0.2614 0.1438 0.24 Uiso 0.642(8) 1 calc PR A 2
C47B C 0.286(3) 0.2306(12) 0.1131(7) 0.200(4) Uani 0.642(8) 1 d PGD A 2
H47B H 0.3314 0.216 0.0905 0.24 Uiso 0.642(8) 1 calc PR A 2
C48B C 0.157(3) 0.2250(13) 0.1144(9) 0.200(4) Uani 0.642(8) 1 d PGD A 2
H48B H 0.1152 0.2066 0.0928 0.24 Uiso 0.642(8) 1 calc PR A 2
C49B C 0.090(2) 0.2464(14) 0.1475(10) 0.200(4) Uani 0.642(8) 1 d PGD A 2
H49B H 0.0024 0.2426 0.1484 0.24 Uiso 0.642(8) 1 calc PR A 2
C50B C 0.1515(18) 0.2734(14) 0.1792(8) 0.200(4) Uani 0.642(8) 1 d PGD A 2
H50B H 0.1057 0.288 0.2018 0.24 Uiso 0.642(8) 1 calc PR A 2
Cl1B Cl 0.3565(12) 0.3094(5) 0.2167(4) 0.200(4) Uani 0.642(8) 1 d PD A 2
F1 F 0.5470(10) 0.5783(5) 0.0003(3) 0.127(4) Uani 1 1 d . B 2
F2 F 0.5739(9) 0.5561(4) 0.0672(3) 0.111(3) Uani 1 1 d . B 2
F3 F 0.3852(8) 0.5772(4) 0.0441(3) 0.094(3) Uani 1 1 d . B 2
F4 F 0.4851(9) 0.6313(4) 0.0868(3) 0.117(4) Uani 1 1 d . B 2
F5 F 0.6448(8) 0.6339(5) 0.0443(3) 0.127(4) Uani 1 1 d . B 2
F6 F 0.4526(9) 0.6535(3) 0.0204(4) 0.112(4) Uani 1 1 d . B 2
P1 P 0.5176(4) 0.60612(15) 0.04329(12) 0.0577(10) Uiso 1 1 d . B 2

loop_
_atom_site_aniso_label
_atom_site_aniso_U_11
_atom_site_aniso_U_22
_atom_site_aniso_U_33
_atom_site_aniso_U_23
_atom_site_aniso_U_13
_atom_site_aniso_U_12
C1 0.048(7) 0.050(8) 0.027(6) 0.007(6) -0.007(7) 0.008(8)
C2 0.041(8) 0.035(7) 0.031(6) 0.000(6) 0.009(5) 0.012(6)
C3 0.057(9) 0.059(9) 0.029(7) 0.004(7) -0.009(7) 0.005(7)
C4 0.045(9) 0.065(9) 0.029(7) -0.011(6) -0.008(6) 0.015(7)
C5 0.030(7) 0.057(8) 0.035(6) -0.005(7) -0.004(5) 0.001(7)
C6 0.040(8) 0.049(8) 0.038(7) -0.004(7) 0.007(6) 0.002(7)
C7 0.054(10) 0.081(11) 0.043(8) -0.024(8) 0.003(7) -0.019(9)
C8 0.074(11) 0.074(12) 0.057(10) -0.034(9) 0.010(9) -0.023(9)
C9 0.075(11) 0.032(8) 0.067(10) -0.010(7) 0.018(9) -0.012(8)
C10 0.058(9) 0.041(8) 0.039(8) -0.002(6) 0.002(6) -0.002(7)
C11 0.055(8) 0.059(8) 0.020(6) 0.009(6) 0.003(6) 0.006(8)
C12 0.059(10) 0.047(9) 0.046(8) 0.017(7) 0.002(7) 0.014(8)
C13 0.054(10) 0.063(11) 0.081(11) 0.002(9) 0.014(9) 0.006(9)
C14 0.101(15) 0.060(11) 0.089(13) 0.032(10) 0.022(11) 0.013(10)
C15 0.105(17) 0.051(10) 0.083(12) 0.019(9) 0.007(11) 0.028(11)
C16 0.051(9) 0.063(10) 0.050(9) 0.009(8) -0.003(7) 0.012(8)
C17 0.117(15) 0.063(12) 0.062(11) -0.018(9) 0.006(10) -0.028(10)
C18 0.134(17) 0.032(11) 0.102(14) -0.009(10) 0.049(12) -0.022(9)
C19 0.14(2) 0.030(10) 0.16(2) -0.026(12) 0.021(16) -0.023(10)
C20 0.14(2) 0.093(18) 0.14(2) 0.011(17) 0.046(17) -0.017(15)
C21 0.23(3) 0.034(10) 0.100(15) 0.014(11) 0.010(16) -0.028(14)
C22 0.18(2) 0.025(8) 0.094(13) -0.012(10) 0.020(14) -0.014(10)
C23 0.057(8) 0.037(8) 0.033(6) 0.015(6) -0.011(6) -0.010(6)
C24 0.055(10) 0.053(8) 0.053(8) 0.002(7) -0.041(7) 0.004(8)
C25 0.076(12) 0.042(9) 0.103(13) 0.014(9) -0.029(10) -0.010(9)
C26 0.081(14) 0.065(13) 0.136(17) 0.035(13) -0.033(13) -0.029(11)
C27 0.045(10) 0.088(14) 0.136(18) 0.035(13) -0.016(11) -0.022(10)
C28 0.028(7) 0.078(10) 0.051(7) 0.030(9) -0.016(7) -0.005(8)
C29 0.063(10) 0.069(10) 0.025(6) 0.002(8) 0.001(6) 0.021(10)
C30 0.041(9) 0.133(16) 0.048(9) 0.042(11) 0.010(7) 0.027(10)
C31 0.072(14) 0.16(2) 0.050(10) 0.021(12) 0.019(10) 0.053(15)
C32 0.090(14) 0.125(17) 0.041(9) 0.005(10) 0.011(10) 0.052(13)
C33 0.078(12) 0.069(11) 0.034(8) -0.007(7) 0.015(7) 0.019(9)
C34 0.065(10) 0.030(7) 0.040(7) 0.003(6) 0.002(7) 0.007(7)
C35 0.076(10) 0.062(10) 0.043(8) 0.000(7) 0.005(7) 0.011(8)
C36 0.106(13) 0.096(12) 0.027(8) 0.015(8) 0.003(8) 0.046(10)
C37 0.103(15) 0.091(12) 0.050(9) 0.042(9) 0.007(9) 0.031(11)
C38 0.094(12) 0.077(11) 0.042(8) 0.004(8) 0.018(9) 0.026(10)
C39 0.048(8) 0.052(9) 0.028(6) -0.002(6) -0.005(6) -0.003(7)
C40 0.042(8) 0.058(9) 0.050(8) 0.016(7) 0.002(7) -0.001(7)
C41 0.049(8) 0.090(11) 0.042(7) -0.001(9) 0.011(6) 0.020(9)
C42 0.051(10) 0.088(12) 0.046(8) 0.010(8) 0.012(7) 0.010(8)
C43 0.049(9) 0.059(10) 0.051(9) 0.003(8) -0.001(7) -0.002(7)
C44 0.055(9) 0.045(8) 0.030(7) 0.003(6) 0.003(6) 0.003(6)
Ir1 0.0391(3) 0.0357(2) 0.0238(2) 0.0022(3) -0.0003(2) 0.0007(3)
N1 0.045(7) 0.046(6) 0.030(5) 0.000(5) -0.001(5) 0.000(5)
N2 0.049(7) 0.038(7) 0.040(6) -0.002(5) 0.003(5) 0.000(5)
N3 0.054(8) 0.062(8) 0.020(5) 0.008(5) 0.000(5) -0.008(6)
N4 0.039(6) 0.043(7) 0.029(5) 0.012(5) 0.001(5) -0.008(5)
C45A 0.250(13) 0.150(8) 0.200(10) 0.020(7) -0.006(9) -0.012(8)
C46A 0.250(13) 0.150(8) 0.200(10) 0.020(7) -0.006(9) -0.012(8)
C47A 0.250(13) 0.150(8) 0.200(10) 0.020(7) -0.006(9) -0.012(8)
C48A 0.250(13) 0.150(8) 0.200(10) 0.020(7) -0.006(9) -0.012(8)
C49A 0.250(13) 0.150(8) 0.200(10) 0.020(7) -0.006(9) -0.012(8)
C50A 0.250(13) 0.150(8) 0.200(10) 0.020(7) -0.006(9) -0.012(8)
Cl1A 0.250(13) 0.150(8) 0.200(10) 0.020(7) -0.006(9) -0.012(8)
C45B 0.250(13) 0.150(8) 0.200(10) 0.020(7) -0.006(9) -0.012(8)
C46B 0.250(13) 0.150(8) 0.200(10) 0.020(7) -0.006(9) -0.012(8)
C47B 0.250(13) 0.150(8) 0.200(10) 0.020(7) -0.006(9) -0.012(8)
C48B 0.250(13) 0.150(8) 0.200(10) 0.020(7) -0.006(9) -0.012(8)
C49B 0.250(13) 0.150(8) 0.200(10) 0.020(7) -0.006(9) -0.012(8)
C50B 0.250(13) 0.150(8) 0.200(10) 0.020(7) -0.006(9) -0.012(8)
Cl1B 0.250(13) 0.150(8) 0.200(10) 0.020(7) -0.006(9) -0.012(8)
F1 0.155(10) 0.186(11) 0.041(5) -0.007(6) 0.009(6) 0.043(9)
F2 0.113(8) 0.126(8) 0.094(7) 0.028(7) -0.026(6) 0.027(7)
F3 0.080(7) 0.098(7) 0.104(7) 0.006(6) -0.031(6) 0.001(6)
F4 0.115(9) 0.151(9) 0.084(7) -0.046(7) 0.003(6) 0.019(7)
F5 0.073(7) 0.170(11) 0.137(9) 0.023(8) -0.004(6) -0.056(7)
F6 0.105(8) 0.074(6) 0.156(10) 0.048(6) -0.019(7) 0.002(6)

loop_
_atom_type_symbol
_atom_type_description
_atom_type_scat_dispersion_real
_atom_type_scat_dispersion_imag
_atom_type_scat_source
C C 0.0033 0 'International Tables Vol C Tables 4.2.6.8 and 6.1.1.4'
H H 0 0 'International Tables Vol C Tables 4.2.6.8 and 6.1.1.4'
F F 0.0171 0 'International Tables Vol C Tables 4.2.6.8 and 6.1.1.4'
Ir Ir -1.4442 0 'International Tables Vol C Tables 4.2.6.8 and 6.1.1.4'
N N 0.0061 0 'International Tables Vol C Tables 4.2.6.8 and 6.1.1.4'
P P 0.1023 0 'International Tables Vol C Tables 4.2.6.8 and 6.1.1.4'
Cl Cl 0.1484 0 'International Tables Vol C Tables 4.2.6.8 and 6.1.1.4'

loop_
_geom_angle_atom_site_label_1
_geom_angle_atom_site_label_2
_geom_angle_atom_site_label_3
_geom_angle
_geom_angle_site_symmetry_1
_geom_angle_site_symmetry_3
_geom_angle_publ_flag
N1 C1 C2 121.9(12) . . ?
C3 C2 C1 117.4(12) . . ?
C3 C2 C11 123.8(11) . . ?
C1 C2 C11 118.8(11) . . ?
C2 C3 C4 120.5(12) . . ?
C3 C4 C5 119.4(13) . . ?
N1 C5 C4 119.2(12) . . ?
N1 C5 C6 118.1(10) . . ?
C4 C5 C6 122.7(12) . . ?
C7 C6 N2 122.4(12) . . ?
C7 C6 C5 124.7(12) . . ?
N2 C6 C5 112.9(11) . . ?
C8 C7 C6 119.4(14) . . ?
C7 C8 C9 120.8(13) . . ?
C10 C9 C8 114.6(13) . . ?
C10 C9 C17 123.3(14) . . ?
C8 C9 C17 121.7(14) . . ?
N2 C10 C9 127.1(12) . . ?
C16 C11 C12 118.1(13) . . ?
C16 C11 C2 120.3(13) . . ?
C12 C11 C2 121.7(11) . . ?
C13 C12 C11 121.1(13) . . ?
C12 C13 C14 121.8(15) . . ?
C15 C14 C13 116.8(15) . . ?
C14 C15 C16 122.5(15) . . ?
C15 C16 C11 119.8(14) . . ?
C18 C17 C22 116.2(15) . . ?
C18 C17 C9 124.1(14) . . ?
C22 C17 C9 119.7(13) . . ?
C17 C18 C19 121.0(17) . . ?
C20 C19 C18 120.3(17) . . ?
C21 C20 C19 122(2) . . ?
C20 C21 C22 116.2(19) . . ?
C21 C22 C17 124.4(16) . . ?
C24 C23 C28 117.5(12) . . ?
C24 C23 Ir1 127.7(10) . . ?
C28 C23 Ir1 114.7(10) . . ?
C23 C24 C25 122.1(14) . . ?
C26 C25 C24 118.5(16) . . ?
C27 C26 C25 119.5(16) . . ?
C26 C27 C28 123.0(17) . . ?
C27 C28 C23 119.3(15) . . ?
C27 C28 C29 127.5(14) . . ?
C23 C28 C29 113.1(12) . . ?
N3 C29 C30 121.8(15) . . ?
N3 C29 C28 117.0(12) . . ?
C30 C29 C28 121.2(16) . . ?
C31 C30 C29 116.6(17) . . ?
C30 C31 C32 120.7(17) . . ?
C33 C32 C31 117.5(18) . . ?
N3 C33 C32 121.9(16) . . ?
C35 C34 C39 116.2(11) . . ?
C35 C34 Ir1 129.7(10) . . ?
C39 C34 Ir1 113.9(9) . . ?
C36 C35 C34 123.3(13) . . ?
C35 C36 C37 119.4(14) . . ?
C38 C37 C36 120.7(13) . . ?
C37 C38 C39 119.6(14) . . ?
C38 C39 C34 120.8(12) . . ?
C38 C39 C40 124.1(12) . . ?
C34 C39 C40 115.1(10) . . ?
N4 C40 C41 120.5(12) . . ?
N4 C40 C39 114.0(11) . . ?
C41 C40 C39 125.4(12) . . ?
C40 C41 C42 119.7(12) . . ?
C43 C42 C41 119.8(13) . . ?
C42 C43 C44 118.0(13) . . ?
N4 C44 C43 123.1(11) . . ?
C23 Ir1 C34 88.8(5) . . ?
C23 Ir1 N4 94.5(5) . . ?
C34 Ir1 N4 80.3(4) . . ?
C23 Ir1 N3 80.6(5) . . ?
C34 Ir1 N3 95.5(5) . . ?
N4 Ir1 N3 173.6(4) . . ?
C23 Ir1 N2 171.1(4) . . ?
C34 Ir1 N2 99.6(4) . . ?
N4 Ir1 N2 89.9(4) . . ?
N3 Ir1 N2 95.5(4) . . ?
C23 Ir1 N1 95.0(4) . . ?
C34 Ir1 N1 173.9(5) . . ?
N4 Ir1 N1 94.6(4) . . ?
N3 Ir1 N1 89.9(4) . . ?
N2 Ir1 N1 76.8(4) . . ?
C1 N1 C5 121.6(11) . . ?
C1 N1 Ir1 123.3(8) . . ?
C5 N1 Ir1 114.8(8) . . ?
C10 N2 C6 115.7(11) . . ?
C10 N2 Ir1 127.5(8) . . ?
C6 N2 Ir1 116.6(8) . . ?
C33 N3 C29 120.8(13) . . ?
C33 N3 Ir1 124.7(10) . . ?
C29 N3 Ir1 114.2(9) . . ?
C44 N4 C40 118.9(11) . . ?
C44 N4 Ir1 124.6(8) . . ?
C40 N4 Ir1 116.2(8) . . ?
C46A C45A C50A 120 . . ?
C46A C45A Cl1A 119.5(10) . . ?
C50A C45A Cl1A 120.5(10) . . ?
C45A C46A C47A 120 . . ?
C46A C47A C48A 120 . . ?
C49A C48A C47A 120 . . ?
C50A C49A C48A 120 . . ?
C49A C50A C45A 120 . . ?
C46B C45B C50B 120 . . ?
C46B C45B Cl1B 119.2(10) . . ?
C50B C45B Cl1B 120.8(10) . . ?
C47B C46B C45B 120 . . ?
C46B C47B C48B 120 . . ?
C47B C48B C49B 120 . . ?
C50B C49B C48B 120 . . ?
C49B C50B C45B 120 . . ?
F5 P1 F4 89.6(6) . . ?
F5 P1 F6 93.0(6) . . ?
F4 P1 F6 90.0(6) . . ?
F5 P1 F1 92.7(6) . . ?
F4 P1 F1 177.2(7) . . ?
F6 P1 F1 91.6(6) . . ?
F5 P1 F2 91.1(6) . . ?
F4 P1 F2 89.3(6) . . ?
F6 P1 F2 175.8(6) . . ?
F1 P1 F2 88.9(6) . . ?
F5 P1 F3 177.9(6) . . ?
F4 P1 F3 88.5(6) . . ?
F6 P1 F3 87.9(5) . . ?
F1 P1 F3 89.2(6) . . ?
F2 P1 F3 87.9(5) . . ?

loop_
_geom_bond_atom_site_label_1
_geom_bond_atom_site_label_2
_geom_bond_distance
_geom_bond_site_symmetry_2
_geom_bond_publ_flag
C1 N1 1.328(14) . ?
C1 C2 1.393(14) . ?
C2 C3 1.375(16) . ?
C2 C11 1.468(16) . ?
C3 C4 1.385(16) . ?
C4 C5 1.393(15) . ?
C5 N1 1.344(13) . ?
C5 C6 1.475(16) . ?
C6 C7 1.365(16) . ?
C6 N2 1.390(14) . ?
C7 C8 1.356(18) . ?
C8 C9 1.428(18) . ?
C9 C10 1.374(17) . ?
C9 C17 1.464(19) . ?
C10 N2 1.323(14) . ?
C11 C16 1.389(16) . ?
C11 C12 1.403(17) . ?
C12 C13 1.361(17) . ?
C13 C14 1.399(19) . ?
C14 C15 1.38(2) . ?
C15 C16 1.388(18) . ?
C17 C18 1.383(19) . ?
C17 C22 1.431(19) . ?
C18 C19 1.40(2) . ?
C19 C20 1.40(2) . ?
C20 C21 1.39(2) . ?
C21 C22 1.39(2) . ?
C23 C24 1.402(16) . ?
C23 C28 1.422(17) . ?
C23 Ir1 1.985(12) . ?
C24 C25 1.416(17) . ?
C25 C26 1.40(2) . ?
C26 C27 1.37(2) . ?
C27 C28 1.387(19) . ?
C28 C29 1.450(19) . ?
C29 N3 1.327(16) . ?
C29 C30 1.417(18) . ?
C30 C31 1.38(2) . ?
C31 C32 1.41(2) . ?
C32 C33 1.385(19) . ?
C33 N3 1.324(15) . ?
C34 C35 1.395(17) . ?
C34 C39 1.429(16) . ?
C34 Ir1 2.002(12) . ?
C35 C36 1.370(17) . ?
C36 C37 1.394(18) . ?
C37 C38 1.375(18) . ?
C38 C39 1.408(15) . ?
C39 C40 1.449(16) . ?
C40 N4 1.353(14) . ?
C40 C41 1.372(16) . ?
C41 C42 1.383(17) . ?
C42 C43 1.360(16) . ?
C43 C44 1.375(16) . ?
C44 N4 1.333(14) . ?
Ir1 N4 2.041(10) . ?
Ir1 N3 2.053(11) . ?
Ir1 N2 2.121(10) . ?
Ir1 N1 2.146(9) . ?
C45A C46A 1.39 . ?
C45A C50A 1.39 . ?
C45A Cl1A 1.677(11) . ?
C46A C47A 1.39 . ?
C47A C48A 1.39 . ?
C48A C49A 1.39 . ?
C49A C50A 1.39 . ?
C45B C46B 1.39 . ?
C45B C50B 1.39 . ?
C45B Cl1B 1.680(12) . ?
C46B C47B 1.39 . ?
C47B C48B 1.39 . ?
C48B C49B 1.39 . ?
C49B C50B 1.39 . ?
F1 P1 1.577(9) . ?
F2 P1 1.602(9) . ?
F3 P1 1.604(9) . ?
F4 P1 1.568(9) . ?
F5 P1 1.541(9) . ?
F6 P1 1.574(9) . ?

loop_
_geom_torsion_atom_site_label_1
_geom_torsion_atom_site_label_2
_geom_torsion_atom_site_label_3
_geom_torsion_atom_site_label_4
_geom_torsion
_geom_torsion_site_symmetry_1
_geom_torsion_site_symmetry_2
_geom_torsion_site_symmetry_3
_geom_torsion_site_symmetry_4
_geom_torsion_publ_flag
N1 C1 C2 C3 -0.4(17) . . . . ?
N1 C1 C2 C11 178.6(11) . . . . ?
C1 C2 C3 C4 1.2(17) . . . . ?
C11 C2 C3 C4 -177.7(11) . . . . ?
C2 C3 C4 C5 -1.6(18) . . . . ?
C3 C4 C5 N1 1.2(17) . . . . ?
C3 C4 C5 C6 179.3(11) . . . . ?
N1 C5 C6 C7 -179.6(12) . . . . ?
C4 C5 C6 C7 2.2(19) . . . . ?
N1 C5 C6 N2 -1.7(15) . . . . ?
C4 C5 C6 N2 -179.8(10) . . . . ?
N2 C6 C7 C8 -3(2) . . . . ?
C5 C6 C7 C8 174.8(12) . . . . ?
C6 C7 C8 C9 4(2) . . . . ?
C7 C8 C9 C10 -2(2) . . . . ?
C7 C8 C9 C17 -175.0(14) . . . . ?
C8 C9 C10 N2 0(2) . . . . ?
C17 C9 C10 N2 172.6(13) . . . . ?
C3 C2 C11 C16 36.7(17) . . . . ?
C1 C2 C11 C16 -142.2(12) . . . . ?
C3 C2 C11 C12 -143.9(12) . . . . ?
C1 C2 C11 C12 37.2(16) . . . . ?
C16 C11 C12 C13 -1.0(19) . . . . ?
C2 C11 C12 C13 179.6(12) . . . . ?
C11 C12 C13 C14 1(2) . . . . ?
C12 C13 C14 C15 -1(2) . . . . ?
C13 C14 C15 C16 0(3) . . . . ?
C14 C15 C16 C11 1(2) . . . . ?
C12 C11 C16 C15 0.0(19) . . . . ?
C2 C11 C16 C15 179.4(12) . . . . ?
C10 C9 C17 C18 -140.7(18) . . . . ?
C8 C9 C17 C18 32(3) . . . . ?
C10 C9 C17 C22 39(2) . . . . ?
C8 C9 C17 C22 -148.7(17) . . . . ?
C22 C17 C18 C19 -2(3) . . . . ?
C9 C17 C18 C19 178.2(17) . . . . ?
C17 C18 C19 C20 0(3) . . . . ?
C18 C19 C20 C21 0(4) . . . . ?
C19 C20 C21 C22 1(4) . . . . ?
C20 C21 C22 C17 -2(4) . . . . ?
C18 C17 C22 C21 3(3) . . . . ?
C9 C17 C22 C21 -176.9(19) . . . . ?
C28 C23 C24 C25 1.9(18) . . . . ?
Ir1 C23 C24 C25 -175.6(10) . . . . ?
C23 C24 C25 C26 -1(2) . . . . ?
C24 C25 C26 C27 -2(2) . . . . ?
C25 C26 C27 C28 3(3) . . . . ?
C26 C27 C28 C23 -2(2) . . . . ?
C26 C27 C28 C29 -177.0(15) . . . . ?
C24 C23 C28 C27 -0.6(18) . . . . ?
Ir1 C23 C28 C27 177.2(11) . . . . ?
C24 C23 C28 C29 175.3(10) . . . . ?
Ir1 C23 C28 C29 -6.9(13) . . . . ?
C27 C28 C29 N3 179.7(14) . . . . ?
C23 C28 C29 N3 4.2(16) . . . . ?
C27 C28 C29 C30 -4(2) . . . . ?
C23 C28 C29 C30 -179.5(11) . . . . ?
N3 C29 C30 C31 -7.9(19) . . . . ?
C28 C29 C30 C31 176.0(13) . . . . ?
C29 C30 C31 C32 2(2) . . . . ?
C30 C31 C32 C33 1(2) . . . . ?
C31 C32 C33 N3 2(2) . . . . ?
C39 C34 C35 C36 1(2) . . . . ?
Ir1 C34 C35 C36 175.8(12) . . . . ?
C34 C35 C36 C37 -1(3) . . . . ?
C35 C36 C37 C38 0(3) . . . . ?
C36 C37 C38 C39 2(3) . . . . ?
C37 C38 C39 C34 -2(2) . . . . ?
C37 C38 C39 C40 178.0(14) . . . . ?
C35 C34 C39 C38 0.8(19) . . . . ?
Ir1 C34 C39 C38 -174.9(11) . . . . ?
C35 C34 C39 C40 -179.5(12) . . . . ?
Ir1 C34 C39 C40 4.8(15) . . . . ?
C38 C39 C40 N4 179.9(13) . . . . ?
C34 C39 C40 N4 0.2(17) . . . . ?
C38 C39 C40 C41 0(2) . . . . ?
C34 C39 C40 C41 -179.8(13) . . . . ?
N4 C40 C41 C42 0(2) . . . . ?
C39 C40 C41 C42 -179.5(13) . . . . ?
C40 C41 C42 C43 -1(2) . . . . ?
C41 C42 C43 C44 0(2) . . . . ?
C42 C43 C44 N4 2(2) . . . . ?
C24 C23 Ir1 C34 -81.1(11) . . . . ?
C28 C23 Ir1 C34 101.3(9) . . . . ?
C24 C23 Ir1 N4 -1.0(11) . . . . ?
C28 C23 Ir1 N4 -178.5(8) . . . . ?
C24 C23 Ir1 N3 -176.9(11) . . . . ?
C28 C23 Ir1 N3 5.6(8) . . . . ?
C24 C23 Ir1 N2 118(3) . . . . ?
C28 C23 Ir1 N2 -59(3) . . . . ?
C24 C23 Ir1 N1 94.1(10) . . . . ?
C28 C23 Ir1 N1 -83.5(9) . . . . ?
C35 C34 Ir1 C23 -86.0(13) . . . . ?
C39 C34 Ir1 C23 89.0(10) . . . . ?
C35 C34 Ir1 N4 179.3(13) . . . . ?
C39 C34 Ir1 N4 -5.8(9) . . . . ?
C35 C34 Ir1 N3 -5.5(13) . . . . ?
C39 C34 Ir1 N3 169.5(9) . . . . ?
C35 C34 Ir1 N2 91.1(13) . . . . ?
C39 C34 Ir1 N2 -94.0(9) . . . . ?
C35 C34 Ir1 N1 145(3) . . . . ?
C39 C34 Ir1 N1 -40(4) . . . . ?
C2 C1 N1 C5 0.0(17) . . . . ?
C2 C1 N1 Ir1 -173.1(8) . . . . ?
C4 C5 N1 C1 -0.4(17) . . . . ?
C6 C5 N1 C1 -178.6(10) . . . . ?
C4 C5 N1 Ir1 173.2(8) . . . . ?
C6 C5 N1 Ir1 -5.0(13) . . . . ?
C23 Ir1 N1 C1 -3.5(10) . . . . ?
C34 Ir1 N1 C1 125(4) . . . . ?
N4 Ir1 N1 C1 91.4(9) . . . . ?
N3 Ir1 N1 C1 -84.1(10) . . . . ?
N2 Ir1 N1 C1 -179.8(10) . . . . ?
C23 Ir1 N1 C5 -177.0(9) . . . . ?
C34 Ir1 N1 C5 -48(4) . . . . ?
N4 Ir1 N1 C5 -82.0(8) . . . . ?
N3 Ir1 N1 C5 102.4(9) . . . . ?
N2 Ir1 N1 C5 6.7(8) . . . . ?
C9 C10 N2 C6 0.8(19) . . . . ?
C9 C10 N2 Ir1 175.3(10) . . . . ?
C7 C6 N2 C10 0.8(17) . . . . ?
C5 C6 N2 C10 -177.2(10) . . . . ?
C7 C6 N2 Ir1 -174.3(10) . . . . ?
C5 C6 N2 Ir1 7.6(12) . . . . ?
C23 Ir1 N2 C10 153(3) . . . . ?
C34 Ir1 N2 C10 -7.5(11) . . . . ?
N4 Ir1 N2 C10 -87.6(11) . . . . ?
N3 Ir1 N2 C10 89.1(10) . . . . ?
N1 Ir1 N2 C10 177.6(11) . . . . ?
C23 Ir1 N2 C6 -33(3) . . . . ?
C34 Ir1 N2 C6 167.0(8) . . . . ?
N4 Ir1 N2 C6 86.9(8) . . . . ?
N3 Ir1 N2 C6 -96.4(8) . . . . ?
N1 Ir1 N2 C6 -7.8(8) . . . . ?
C32 C33 N3 C29 -7.7(19) . . . . ?
C32 C33 N3 Ir1 179.6(9) . . . . ?
C30 C29 N3 C33 10.8(18) . . . . ?
C28 C29 N3 C33 -173.0(11) . . . . ?
C30 C29 N3 Ir1 -175.8(9) . . . . ?
C28 C29 N3 Ir1 0.4(14) . . . . ?
C23 Ir1 N3 C33 169.8(10) . . . . ?
C34 Ir1 N3 C33 81.9(10) . . . . ?
N4 Ir1 N3 C33 130(3) . . . . ?
N2 Ir1 N3 C33 -18.3(10) . . . . ?
N1 Ir1 N3 C33 -95.1(10) . . . . ?
C23 Ir1 N3 C29 -3.3(8) . . . . ?
C34 Ir1 N3 C29 -91.2(9) . . . . ?
N4 Ir1 N3 C29 -43(4) . . . . ?
N2 Ir1 N3 C29 168.6(8) . . . . ?
N1 Ir1 N3 C29 91.8(9) . . . . ?
C43 C44 N4 C40 -2.0(19) . . . . ?
C43 C44 N4 Ir1 -175.4(10) . . . . ?
C41 C40 N4 C44 0.9(19) . . . . ?
C39 C40 N4 C44 -179.1(11) . . . . ?
C41 C40 N4 Ir1 174.9(10) . . . . ?
C39 C40 N4 Ir1 -5.2(14) . . . . ?
C23 Ir1 N4 C44 91.7(10) . . . . ?
C34 Ir1 N4 C44 179.7(10) . . . . ?
N3 Ir1 N4 C44 131(3) . . . . ?
N2 Ir1 N4 C44 -80.5(10) . . . . ?
N1 Ir1 N4 C44 -3.7(10) . . . . ?
C23 Ir1 N4 C40 -81.8(9) . . . . ?
C34 Ir1 N4 C40 6.2(9) . . . . ?
N3 Ir1 N4 C40 -42(4) . . . . ?
N2 Ir1 N4 C40 105.9(9) . . . . ?
N1 Ir1 N4 C40 -177.3(9) . . . . ?
C50A C45A C46A C47A 0 . . . . ?
Cl1A C45A C46A C47A -179(5) . . . . ?
C45A C46A C47A C48A 0 . . . . ?
C46A C47A C48A C49A 0 . . . . ?
C47A C48A C49A C50A 0 . . . . ?
C48A C49A C50A C45A 0 . . . . ?
C46A C45A C50A C49A 0 . . . . ?
Cl1A C45A C50A C49A 179(5) . . . . ?
C50B C45B C46B C47B 0 . . . . ?
Cl1B C45B C46B C47B 178(3) . . . . ?
C45B C46B C47B C48B 0 . . . . ?
C46B C47B C48B C49B 0 . . . . ?
C47B C48B C49B C50B 0 . . . . ?
C48B C49B C50B C45B 0 . . . . ?
C46B C45B C50B C49B 0 . . . . ?
Cl1B C45B C50B C49B -178(3) . . . . ?
